data_7711929
loop_
_publ_author_name
'Sarker, Rajib K.'
'Mangin, Lo&#xef;c P'
'Zargarian, Davit'

_publ_section_title
;
 Reactivities of cyclonickellated complexes with hydroxylamines: formation
 of &#x3ba;<sup>O</sup>-hydroxylamine and &#x3ba;<sup>N</sup>-imine
 adducts and a &#x3ba;<sup>O</sup>, &#x3ba;<sup>N</sup>-aminoxide
 derivative.
;
_journal_issue 2
_journal_name_full 'Dalton transactions (Cambridge, England : 2003)'
_journal_page_first 366
_journal_page_last 375
_journal_paper_doi 10.1039/d2dt02979k
_journal_volume 52
_journal_year 2023
_chemical_formula_moiety 'C17 H31 Br N Ni O2 P'
_chemical_formula_sum 'C17 H31 Br N Ni O2 P'
_chemical_formula_weight 451.02
_chemical_name_systematic '[{\kP, \kC-(i-Pr)2PO-(5-OMe-C6H4}{\kN-Et2NH}NiBr]'
_chemical_properties_physical Air-sensitive,Moisture-sensitive
_space_group_crystal_system monoclinic
_space_group_IT_number 14
_space_group_name_Hall '-P 2ybc'
_space_group_name_H-M_alt 'P 1 21/c 1'
_atom_sites_solution_hydrogens mixed
_audit_creation_date 2022-07-11
_audit_creation_method
;
Olex2 1.5
(compiled 2022.04.07 svn.rca3783a0 for OlexSys, GUI svn.r6498)
;
_audit_update_record
;
2022-08-10 deposited with the CCDC.	2022-11-30 downloaded from the CCDC.
;
_cell_angle_alpha 90
_cell_angle_beta 92.048(2)
_cell_angle_gamma 90
_cell_formula_units_Z 4
_cell_length_a 11.3886(4)
_cell_length_b 11.7955(4)
_cell_length_c 15.5240(5)
_cell_measurement_reflns_used 9960
_cell_measurement_temperature 150
_cell_measurement_theta_max 60.657
_cell_measurement_theta_min 4.098
_cell_volume 2084.07(12)
_computing_cell_refinement
;
SAINT (2013) V8.40B; Integration Software for Single Crystal Data.
Bruker AXS Inc., Madison, WI 53719-1173.
;
_computing_data_collection
;
APEX 3 (2019) Bruker AXS Inc., Madison, WI 53719-1173.
;
_computing_data_reduction
;
SAINT (2013) V8.40B; Integration Software for Single Crystal Data.
Bruker AXS Inc., Madison, WI 53719-1173.
;
_computing_molecular_graphics 'Olex2 1.5 (Dolomanov et al., 2009)'
_computing_publication_material 'Olex2 1.5 (Dolomanov et al., 2009)'
_computing_structure_refinement 'SHELXL 2018/3 (Sheldrick, 2015)'
_computing_structure_solution 'SHELXT 2018/2 (Sheldrick, 2018)'
_diffrn_ambient_temperature 150
_diffrn_detector 'CMOS Area detector'
_diffrn_detector_area_resol_mean 10.42
_diffrn_detector_type 'Bruker CMOS Photon III '
_diffrn_measured_fraction_theta_full 0.993
_diffrn_measured_fraction_theta_max 0.994
_diffrn_measurement_device 'k-geometry diffractometer'
_diffrn_measurement_device_type 'Bruker Venture Metaljet'
_diffrn_measurement_method '\w and \f scans'
_diffrn_radiation_collimation 'Focusing mirrors'
_diffrn_radiation_monochromator 'Helios MX Mirror Optics'
_diffrn_radiation_probe x-ray
_diffrn_radiation_type 'Ga K\a'
_diffrn_radiation_wavelength 1.34139
_diffrn_reflns_av_R_equivalents 0.0533
_diffrn_reflns_av_unetI/netI 0.0372
_diffrn_reflns_Laue_measured_fraction_full 0.993
_diffrn_reflns_Laue_measured_fraction_max 0.994
_diffrn_reflns_limit_h_max 14
_diffrn_reflns_limit_h_min -14
_diffrn_reflns_limit_k_max 15
_diffrn_reflns_limit_k_min -15
_diffrn_reflns_limit_l_max 20
_diffrn_reflns_limit_l_min -20
_diffrn_reflns_number 31567
_diffrn_reflns_point_group_measured_fraction_full 0.993
_diffrn_reflns_point_group_measured_fraction_max 0.994
_diffrn_reflns_theta_full 53.594
_diffrn_reflns_theta_max 60.641
_diffrn_reflns_theta_min 3.378
_diffrn_source 'Metal Jet'
_diffrn_source_target Ga
_diffrn_source_type 'Gallium Liquid Metal Jet Source'
_exptl_absorpt_coefficient_mu 7.087
_exptl_absorpt_correction_T_max 0.7519
_exptl_absorpt_correction_T_min 0.4478
_exptl_absorpt_correction_type multi-scan
_exptl_absorpt_process_details
;
SADABS-2016/2 (Bruker,2016/2) was used for absorption correction.
wR2(int) was 0.1597 before and 0.0839 after correction.
The Ratio of minimum to maximum transmission is 0.5956.
The \l/2 correction factor is Not present.
;
_exptl_crystal_colour 'clear light yellow'
_exptl_crystal_colour_lustre clear
_exptl_crystal_colour_modifier light
_exptl_crystal_colour_primary yellow
_exptl_crystal_density_diffrn 1.437
_exptl_crystal_description Block
_exptl_crystal_F_000 936
_exptl_crystal_size_max 0.15
_exptl_crystal_size_mid 0.13
_exptl_crystal_size_min 0.07
_refine_diff_density_max 0.952
_refine_diff_density_min -1.189
_refine_diff_density_rms 0.122
_refine_ls_extinction_method none
_refine_ls_goodness_of_fit_ref 1.115
_refine_ls_hydrogen_treatment mixed
_refine_ls_matrix_type full
_refine_ls_number_parameters 252
_refine_ls_number_reflns 4759
_refine_ls_number_restraints 19
_refine_ls_restrained_S_all 1.114
_refine_ls_R_factor_all 0.0526
_refine_ls_R_factor_gt 0.0516
_refine_ls_shift/su_max 0.001
_refine_ls_shift/su_mean 0.000
_refine_ls_structure_factor_coef Fsqd
_refine_ls_weighting_details 'w=1/[\s^2^(Fo^2^)+(0.1310P)^2^+0.3591P] where P=(Fo^2^+2Fc^2^)/3'
_refine_ls_weighting_scheme calc
_refine_ls_wR_factor_gt 0.1664
_refine_ls_wR_factor_ref 0.1684
_reflns_Friedel_coverage 0.000
_reflns_number_gt 4538
_reflns_number_total 4759
_reflns_threshold_expression 'I > 2\s(I)'
_cod_data_source_file d2dt02979k2.cif
_cod_data_source_block rajb28
_cod_depositor_comments
;
The following automatic conversions were performed:

data item '_diffrn_radiation_probe' value 'X-ray' was changed to
'x-ray' in accordance with the
/home/data/users/saulius/crontab/automatic-downloads/rss-feeds/RSC/lib/dictionaries/cif_core.dic
dictionary named 'cif_core.dic' version 2.4.2 last updated on
2011-04-26.

Automatic conversion script
Id: cif_fix_values 7556 2019-12-06 15:28:31Z antanas 

 Adding full bibliography for 7711929--7711939.cif.
;
_cod_database_code 7711929
_shelx_shelxl_version_number 2018/3
_shelx_space_group_comment
;
The symmetry employed for this shelxl refinement is uniquely defined
by the following loop, which should always be used as a source of
symmetry information in preference to the above space-group names.
They are only intended as comments.
;
_shelx_estimated_absorpt_t_max 0.637
_shelx_estimated_absorpt_t_min 0.416
_olex2_refinement_description
;
1. Restrained distances
 H1-N1
 0.9 with sigma of 0.02
2. Uiso/Uaniso restraints and constraints
C8B \\sim C8A \\sim C10B \\sim C10A \\sim C9B \\sim C9A: within 1A with sigma
of 0.01 and sigma for terminal atoms of 0.01 within 1A
3. Others
 Sof(C9B)=Sof(H9BA)=Sof(H9BB)=Sof(H9BC)=Sof(C8B)=Sof(H8B)=Sof(C10B)=Sof(H10D)=
 Sof(H10E)=Sof(H10F)=1-FVAR(1)
 Sof(C8A)=Sof(H8A)=Sof(C10A)=Sof(H10A)=Sof(H10B)=Sof(H10C)=Sof(C9A)=Sof(H9AA)=
 Sof(H9AB)=Sof(H9AC)=FVAR(1)
4.a Ternary CH refined with riding coordinates:
 C8A(H8A), C11(H11), C8B(H8B)
4.b Secondary CH2 refined with riding coordinates:
 C14(H14A,H14B), C16(H16A,H16B)
4.c Aromatic/amide H refined with riding coordinates:
 C6(H6), C4(H4)
4.d Idealised Me refined as rotating group:
 C7(H7A,H7B,H7C), C15(H15A,H15B,H15C), C17(H17A,H17B,H17C), C12(H12A,H12B,
 H12C), C13(H13A,H13B,H13C), C10A(H10A,H10B,H10C), C9A(H9AA,H9AB,H9AC),
 C9B(H9BA,H9BB,H9BC), C10B(H10D,H10E,H10F)
;
_olex2_submission_special_instructions 'No special instructions were received'

loop_
_space_group_symop_operation_xyz
'x, y, z'
'-x, y+1/2, -z+1/2'
'-x, -y, -z'
'x, -y-1/2, z-1/2'

loop_
_atom_site_label
_atom_site_type_symbol
_atom_site_fract_x
_atom_site_fract_y
_atom_site_fract_z
_atom_site_U_iso_or_equiv
_atom_site_adp_type
_atom_site_occupancy
_atom_site_site_symmetry_order
_atom_site_calc_flag
_atom_site_refinement_flags_posn
_atom_site_refinement_flags_adp
_atom_site_refinement_flags_occupancy
_atom_site_disorder_assembly
_atom_site_disorder_group
Br1 Br 0.35415(3) -0.02660(3) 0.76763(3) 0.05246(17) Uani 1 1 d . . . . .
Ni1 Ni 0.32487(3) 0.15652(3) 0.70783(2) 0.03116(16) Uani 1 1 d . . . . .
P1 P 0.14898(6) 0.11290(5) 0.67786(4) 0.03256(18) Uani 1 1 d . . . . .
O1 O 0.08284(17) 0.22848(18) 0.64281(13) 0.0406(4) Uani 1 1 d . . . . .
O2 O 0.1552(2) 0.57041(18) 0.50049(14) 0.0461(5) Uani 1 1 d . . . . .
N1 N 0.4827(2) 0.2128(2) 0.74880(16) 0.0389(5) Uani 1 1 d D . . . .
H1 H 0.485(3) 0.2831(19) 0.728(2) 0.047 Uiso 1 1 d D U . . .
C2 C 0.2835(2) 0.2910(2) 0.64435(15) 0.0321(5) Uani 1 1 d . . . . .
C1 C 0.1651(2) 0.3097(2) 0.62017(15) 0.0330(5) Uani 1 1 d . . . . .
C6 C 0.1228(2) 0.4013(2) 0.57320(17) 0.0381(6) Uani 1 1 d . . . . .
H6 H 0.041120 0.409592 0.559969 0.046 Uiso 1 1 calc R U . . .
C5 C 0.2032(3) 0.4813(2) 0.54583(16) 0.0353(5) Uani 1 1 d . . . . .
C4 C 0.3222(3) 0.4671(2) 0.56481(18) 0.0365(5) Uani 1 1 d . . . . .
H4 H 0.377456 0.520723 0.545209 0.044 Uiso 1 1 calc R U . . .
C3 C 0.3601(3) 0.3728(2) 0.61321(18) 0.0371(5) Uani 1 1 d . . . . .
H3 H 0.434(3) 0.366(3) 0.624(2) 0.032(8) Uiso 1 1 d . . . . .
C7 C 0.2327(4) 0.6537(2) 0.4692(2) 0.0478(7) Uani 1 1 d . . . . .
H7A H 0.291172 0.617209 0.433556 0.072 Uiso 1 1 calc R U . . .
H7B H 0.272569 0.692183 0.517896 0.072 Uiso 1 1 calc R U . . .
H7C H 0.187876 0.709140 0.434401 0.072 Uiso 1 1 calc R U . . .
C14 C 0.5842(3) 0.1485(3) 0.7163(3) 0.0521(8) Uani 1 1 d . . . . .
H14A H 0.587243 0.072769 0.743717 0.063 Uiso 1 1 calc R U . . .
H14B H 0.657908 0.188912 0.732610 0.063 Uiso 1 1 calc R U . . .
C15 C 0.5758(4) 0.1348(3) 0.6202(3) 0.0596(9) Uani 1 1 d . . . . .
H15A H 0.565774 0.209328 0.593014 0.089 Uiso 1 1 calc R U . . .
H15B H 0.508196 0.086717 0.604379 0.089 Uiso 1 1 calc R U . . .
H15C H 0.647805 0.099349 0.600377 0.089 Uiso 1 1 calc R U . . .
C16 C 0.4917(3) 0.2217(3) 0.8448(2) 0.0568(9) Uani 1 1 d . . . . .
H16A H 0.570755 0.249886 0.862509 0.068 Uiso 1 1 calc R U . . .
H16B H 0.481917 0.145454 0.870220 0.068 Uiso 1 1 calc R U . . .
C17 C 0.3999(5) 0.3004(4) 0.8789(3) 0.0689(11) Uani 1 1 d . . . . .
H17A H 0.412727 0.377187 0.856982 0.103 Uiso 1 1 calc R U . . .
H17B H 0.405820 0.301172 0.942038 0.103 Uiso 1 1 calc R U . . .
H17C H 0.321604 0.274094 0.859883 0.103 Uiso 1 1 calc R U . . .
C8A C 0.1151(18) 0.0258(16) 0.5837(12) 0.050(3) Uani 0.66(3) 1 d . U P A 1
H8A H 0.030960 0.040267 0.566433 0.059 Uiso 0.66(3) 1 calc R U P A 1
C11 C 0.0528(3) 0.0717(3) 0.76415(19) 0.0461(7) Uani 1 1 d . . . . .
H11 H 0.072644 -0.008009 0.780997 0.055 Uiso 1 1 calc R U . . .
C12 C -0.0768(3) 0.0749(5) 0.7351(2) 0.0660(11) Uani 1 1 d . . . . .
H12A H -0.096310 0.150246 0.712116 0.099 Uiso 1 1 calc R U . . .
H12B H -0.125590 0.058772 0.784393 0.099 Uiso 1 1 calc R U . . .
H12C H -0.091689 0.017782 0.690207 0.099 Uiso 1 1 calc R U . . .
C13 C 0.0795(4) 0.1473(4) 0.8419(2) 0.0637(11) Uani 1 1 d . . . . .
H13A H 0.158262 0.129973 0.865927 0.096 Uiso 1 1 calc R U . B 1
H13B H 0.021387 0.133552 0.885785 0.096 Uiso 1 1 calc R U . B 1
H13C H 0.076140 0.226984 0.824166 0.096 Uiso 1 1 calc R U . B 1
C10A C 0.127(2) -0.1030(15) 0.6012(13) 0.084(4) Uani 0.66(3) 1 d . U P A 1
H10A H 0.090547 -0.145307 0.552977 0.126 Uiso 0.66(3) 1 calc R U P A 1
H10B H 0.087865 -0.122071 0.654452 0.126 Uiso 0.66(3) 1 calc R U P A 1
H10C H 0.210478 -0.123061 0.607212 0.126 Uiso 0.66(3) 1 calc R U P A 1
C9A C 0.1891(12) 0.0634(16) 0.5082(8) 0.066(3) Uani 0.66(3) 1 d . U P A 1
H9AA H 0.272534 0.051648 0.523070 0.098 Uiso 0.66(3) 1 calc R U P A 1
H9AB H 0.174938 0.143976 0.496305 0.098 Uiso 0.66(3) 1 calc R U P A 1
H9AC H 0.167058 0.018731 0.456888 0.098 Uiso 0.66(3) 1 calc R U P A 1
C9B C 0.200(3) 0.016(3) 0.5256(19) 0.066(5) Uani 0.34(3) 1 d . U P A 2
H9BA H 0.199460 0.096156 0.507842 0.100 Uiso 0.34(3) 1 calc R U P A 2
H9BB H 0.175324 -0.031295 0.476615 0.100 Uiso 0.34(3) 1 calc R U P A 2
H9BC H 0.280294 -0.004856 0.544949 0.100 Uiso 0.34(3) 1 calc R U P A 2
C8B C 0.119(3) 0.000(3) 0.598(2) 0.044(5) Uani 0.34(3) 1 d . U P A 2
H8B H 0.036885 0.011198 0.573637 0.053 Uiso 0.34(3) 1 calc R U P A 2
C10B C 0.127(4) -0.118(3) 0.634(2) 0.085(6) Uani 0.34(3) 1 d . U P A 2
H10D H 0.205226 -0.130593 0.660189 0.127 Uiso 0.34(3) 1 calc R U P A 2
H10E H 0.111421 -0.173605 0.588237 0.127 Uiso 0.34(3) 1 calc R U P A 2
H10F H 0.067888 -0.127166 0.678547 0.127 Uiso 0.34(3) 1 calc R U P A 2

loop_
_atom_site_aniso_label
_atom_site_aniso_U_11
_atom_site_aniso_U_22
_atom_site_aniso_U_33
_atom_site_aniso_U_23
_atom_site_aniso_U_13
_atom_site_aniso_U_12
Br1 0.0425(2) 0.0359(2) 0.0784(3) 0.01986(14) -0.00552(17) 0.00513(11)
Ni1 0.0299(2) 0.0277(2) 0.0352(2) 0.00230(11) -0.00788(16) 0.00241(12)
P1 0.0313(3) 0.0315(3) 0.0346(3) 0.0014(2) -0.0027(2) -0.0009(2)
O1 0.0303(9) 0.0445(10) 0.0464(10) 0.0141(8) -0.0084(7) -0.0011(8)
O2 0.0456(11) 0.0401(11) 0.0520(11) 0.0167(9) -0.0079(9) 0.0047(9)
N1 0.0339(11) 0.0322(10) 0.0493(12) 0.0012(9) -0.0156(9) 0.0031(8)
C2 0.0357(12) 0.0285(11) 0.0313(10) 0.0003(8) -0.0110(9) 0.0009(9)
C1 0.0341(12) 0.0338(12) 0.0305(10) 0.0054(9) -0.0069(9) -0.0003(10)
C6 0.0339(13) 0.0416(14) 0.0380(12) 0.0083(10) -0.0098(10) 0.0052(10)
C5 0.0416(14) 0.0325(13) 0.0311(11) 0.0033(9) -0.0067(9) 0.0050(10)
C4 0.0379(13) 0.0307(12) 0.0402(12) 0.0032(9) -0.0081(10) -0.0042(9)
C3 0.0325(13) 0.0350(12) 0.0428(13) 0.0021(10) -0.0123(10) -0.0011(10)
C7 0.062(2) 0.0342(14) 0.0462(16) 0.0066(10) -0.0091(14) 0.0009(12)
C14 0.0332(15) 0.0399(15) 0.082(2) 0.0050(14) -0.0094(15) 0.0040(11)
C15 0.053(2) 0.0451(16) 0.082(3) 0.0030(17) 0.0245(18) 0.0026(15)
C16 0.065(2) 0.0513(17) 0.0518(17) 0.0037(14) -0.0308(15) 0.0010(15)
C17 0.092(3) 0.061(2) 0.0519(19) -0.0122(16) -0.0186(19) 0.004(2)
C8A 0.040(3) 0.046(7) 0.062(5) -0.012(4) -0.007(3) -0.007(4)
C11 0.0362(14) 0.0560(18) 0.0461(14) 0.0221(13) 0.0033(11) 0.0016(12)
C12 0.0353(16) 0.106(3) 0.0569(19) 0.030(2) 0.0060(13) 0.0011(18)
C13 0.061(2) 0.091(3) 0.0399(16) 0.0073(16) 0.0090(15) 0.0088(19)
C10A 0.102(5) 0.052(6) 0.095(10) -0.031(7) -0.021(9) -0.006(5)
C9A 0.051(4) 0.096(9) 0.051(4) -0.034(5) 0.007(3) -0.023(6)
C9B 0.055(6) 0.082(10) 0.063(9) -0.037(8) 0.013(6) -0.019(9)
C8B 0.032(5) 0.044(11) 0.057(9) -0.025(8) 0.007(6) -0.007(7)
C10B 0.098(8) 0.057(8) 0.098(14) -0.028(11) -0.019(13) -0.016(7)

loop_
_atom_type_symbol
_atom_type_description
_atom_type_scat_dispersion_real
_atom_type_scat_dispersion_imag
_atom_type_scat_source
C C 0.0137 0.0067 'International Tables Vol C Tables 4.2.6.8 and 6.1.1.4'
H H 0.0000 0.0000 'International Tables Vol C Tables 4.2.6.8 and 6.1.1.4'
Br Br -0.9338 1.0006 'International Tables Vol C Tables 4.2.6.8 and 6.1.1.4'
N N 0.0241 0.0134 'International Tables Vol C Tables 4.2.6.8 and 6.1.1.4'
Ni Ni -1.3357 3.2904 'International Tables Vol C Tables 4.2.6.8 and 6.1.1.4'
O O 0.0389 0.0241 'International Tables Vol C Tables 4.2.6.8 and 6.1.1.4'
P P 0.2543 0.3332 'International Tables Vol C Tables 4.2.6.8 and 6.1.1.4'

loop_
_geom_angle_atom_site_label_1
_geom_angle_atom_site_label_2
_geom_angle_atom_site_label_3
_geom_angle
_geom_angle_site_symmetry_1
_geom_angle_site_symmetry_3
_geom_angle_publ_flag
P1 Ni1 Br1 89.04(2) . . ?
N1 Ni1 Br1 93.77(7) . . ?
N1 Ni1 P1 171.84(8) . . ?
C2 Ni1 Br1 169.71(7) . . ?
C2 Ni1 P1 82.77(8) . . ?
C2 Ni1 N1 95.18(10) . . ?
O1 P1 Ni1 106.99(8) . . ?
O1 P1 C8A 97.0(6) . . ?
O1 P1 C11 100.60(13) . . ?
O1 P1 C8B 107.6(11) . . ?
C8A P1 Ni1 119.3(7) . . ?
C8A P1 C11 108.9(6) . . ?
C11 P1 Ni1 119.60(10) . . ?
C11 P1 C8B 101.6(10) . . ?
C8B P1 Ni1 118.6(10) . . ?
C1 O1 P1 110.49(16) . . ?
C5 O2 C7 117.8(2) . . ?
Ni1 N1 H1 103(3) . . ?
C14 N1 Ni1 115.09(19) . . ?
C14 N1 H1 109(3) . . ?
C14 N1 C16 110.4(3) . . ?
C16 N1 Ni1 111.7(2) . . ?
C16 N1 H1 107(3) . . ?
C1 C2 Ni1 118.90(19) . . ?
C3 C2 Ni1 127.2(2) . . ?
C3 C2 C1 113.8(2) . . ?
O1 C1 C2 118.2(2) . . ?
C6 C1 O1 116.5(2) . . ?
C6 C1 C2 125.3(3) . . ?
C1 C6 H6 121.0 . . ?
C1 C6 C5 118.1(2) . . ?
C5 C6 H6 121.0 . . ?
O2 C5 C6 115.0(2) . . ?
O2 C5 C4 124.8(3) . . ?
C4 C5 C6 120.2(2) . . ?
C5 C4 H4 120.4 . . ?
C5 C4 C3 119.3(3) . . ?
C3 C4 H4 120.4 . . ?
C2 C3 C4 123.3(3) . . ?
C2 C3 H3 119(2) . . ?
C4 C3 H3 117(2) . . ?
O2 C7 H7A 109.5 . . ?
O2 C7 H7B 109.5 . . ?
O2 C7 H7C 109.5 . . ?
H7A C7 H7B 109.5 . . ?
H7A C7 H7C 109.5 . . ?
H7B C7 H7C 109.5 . . ?
N1 C14 H14A 109.3 . . ?
N1 C14 H14B 109.3 . . ?
N1 C14 C15 111.7(3) . . ?
H14A C14 H14B 107.9 . . ?
C15 C14 H14A 109.3 . . ?
C15 C14 H14B 109.3 . . ?
C14 C15 H15A 109.5 . . ?
C14 C15 H15B 109.5 . . ?
C14 C15 H15C 109.5 . . ?
H15A C15 H15B 109.5 . . ?
H15A C15 H15C 109.5 . . ?
H15B C15 H15C 109.5 . . ?
N1 C16 H16A 109.3 . . ?
N1 C16 H16B 109.3 . . ?
N1 C16 C17 111.7(3) . . ?
H16A C16 H16B 107.9 . . ?
C17 C16 H16A 109.3 . . ?
C17 C16 H16B 109.3 . . ?
C16 C17 H17A 109.5 . . ?
C16 C17 H17B 109.5 . . ?
C16 C17 H17C 109.5 . . ?
H17A C17 H17B 109.5 . . ?
H17A C17 H17C 109.5 . . ?
H17B C17 H17C 109.5 . . ?
P1 C8A H8A 107.0 . . ?
C10A C8A P1 113.5(10) . . ?
C10A C8A H8A 107.0 . . ?
C9A C8A P1 110.1(11) . . ?
C9A C8A H8A 107.0 . . ?
C9A C8A C10A 111.8(15) . . ?
P1 C11 H11 107.8 . . ?
C12 C11 P1 112.0(2) . . ?
C12 C11 H11 107.8 . . ?
C13 C11 P1 108.6(2) . . ?
C13 C11 H11 107.8 . . ?
C13 C11 C12 112.5(3) . . ?
C11 C12 H12A 109.5 . . ?
C11 C12 H12B 109.5 . . ?
C11 C12 H12C 109.5 . . ?
H12A C12 H12B 109.5 . . ?
H12A C12 H12C 109.5 . . ?
H12B C12 H12C 109.5 . . ?
C11 C13 H13A 109.5 . . ?
C11 C13 H13B 109.5 . . ?
C11 C13 H13C 109.5 . . ?
H13A C13 H13B 109.5 . . ?
H13A C13 H13C 109.5 . . ?
H13B C13 H13C 109.5 . . ?
C8A C10A H10A 109.5 . . ?
C8A C10A H10B 109.5 . . ?
C8A C10A H10C 109.5 . . ?
H10A C10A H10B 109.5 . . ?
H10A C10A H10C 109.5 . . ?
H10B C10A H10C 109.5 . . ?
C8A C9A H9AA 109.5 . . ?
C8A C9A H9AB 109.5 . . ?
C8A C9A H9AC 109.5 . . ?
H9AA C9A H9AB 109.5 . . ?
H9AA C9A H9AC 109.5 . . ?
H9AB C9A H9AC 109.5 . . ?
H9BA C9B H9BB 109.5 . . ?
H9BA C9B H9BC 109.5 . . ?
H9BB C9B H9BC 109.5 . . ?
C8B C9B H9BA 109.5 . . ?
C8B C9B H9BB 109.5 . . ?
C8B C9B H9BC 109.5 . . ?
P1 C8B H8B 107.7 . . ?
C9B C8B P1 108(2) . . ?
C9B C8B H8B 107.7 . . ?
C9B C8B C10B 112(3) . . ?
C10B C8B P1 114(2) . . ?
C10B C8B H8B 107.7 . . ?
C8B C10B H10D 109.5 . . ?
C8B C10B H10E 109.5 . . ?
C8B C10B H10F 109.5 . . ?
H10D C10B H10E 109.5 . . ?
H10D C10B H10F 109.5 . . ?
H10E C10B H10F 109.5 . . ?

loop_
_geom_bond_atom_site_label_1
_geom_bond_atom_site_label_2
_geom_bond_distance
_geom_bond_site_symmetry_2
_geom_bond_publ_flag
Br1 Ni1 2.3699(4) . ?
Ni1 P1 2.1040(7) . ?
Ni1 N1 1.999(2) . ?
Ni1 C2 1.917(2) . ?
P1 O1 1.641(2) . ?
P1 C8A 1.82(2) . ?
P1 C11 1.826(3) . ?
P1 C8B 1.85(3) . ?
O1 C1 1.393(3) . ?
O2 C5 1.368(3) . ?
O2 C7 1.417(4) . ?
N1 H1 0.889(19) . ?
N1 C14 1.486(4) . ?
N1 C16 1.493(4) . ?
C2 C1 1.405(3) . ?
C2 C3 1.399(4) . ?
C1 C6 1.381(4) . ?
C6 H6 0.9500 . ?
C6 C5 1.392(4) . ?
C5 C4 1.386(4) . ?
C4 H4 0.9500 . ?
C4 C3 1.401(4) . ?
C3 H3 0.86(4) . ?
C7 H7A 0.9800 . ?
C7 H7B 0.9800 . ?
C7 H7C 0.9800 . ?
C14 H14A 0.9900 . ?
C14 H14B 0.9900 . ?
C14 C15 1.500(6) . ?
C15 H15A 0.9800 . ?
C15 H15B 0.9800 . ?
C15 H15C 0.9800 . ?
C16 H16A 0.9900 . ?
C16 H16B 0.9900 . ?
C16 C17 1.508(6) . ?
C17 H17A 0.9800 . ?
C17 H17B 0.9800 . ?
C17 H17C 0.9800 . ?
C8A H8A 1.0000 . ?
C8A C10A 1.55(2) . ?
C8A C9A 1.53(2) . ?
C11 H11 1.0000 . ?
C11 C12 1.529(5) . ?
C11 C13 1.523(6) . ?
C12 H12A 0.9800 . ?
C12 H12B 0.9800 . ?
C12 H12C 0.9800 . ?
C13 H13A 0.9800 . ?
C13 H13B 0.9800 . ?
C13 H13C 0.9800 . ?
C10A H10A 0.9800 . ?
C10A H10B 0.9800 . ?
C10A H10C 0.9800 . ?
C9A H9AA 0.9800 . ?
C9A H9AB 0.9800 . ?
C9A H9AC 0.9800 . ?
C9B H9BA 0.9800 . ?
C9B H9BB 0.9800 . ?
C9B H9BC 0.9800 . ?
C9B C8B 1.49(4) . ?
C8B H8B 1.0000 . ?
C8B C10B 1.51(5) . ?
C10B H10D 0.9800 . ?
C10B H10E 0.9800 . ?
C10B H10F 0.9800 . ?

loop_
_geom_hbond_atom_site_label_D
_geom_hbond_atom_site_label_H
_geom_hbond_atom_site_label_A
_geom_hbond_distance_DH
_geom_hbond_distance_HA
_geom_hbond_distance_DA
_geom_hbond_angle_DHA
_geom_hbond_site_symmetry_A
_geom_hbond_publ_flag
N1 H1 Br1 0.889(19) 2.90(3) 3.605(2) 138(3) 2_656 yes

loop_
_geom_torsion_atom_site_label_1
_geom_torsion_atom_site_label_2
_geom_torsion_atom_site_label_3
_geom_torsion_atom_site_label_4
_geom_torsion
_geom_torsion_site_symmetry_1
_geom_torsion_site_symmetry_2
_geom_torsion_site_symmetry_3
_geom_torsion_site_symmetry_4
_geom_torsion_publ_flag
Ni1 P1 O1 C1 16.77(18) . . . . ?
Ni1 P1 C8A C10A 84.9(15) . . . . ?
Ni1 P1 C8A C9A -41.3(11) . . . . ?
Ni1 P1 C11 C12 164.2(3) . . . . ?
Ni1 P1 C11 C13 39.4(3) . . . . ?
Ni1 P1 C8B C9B -41(2) . . . . ?
Ni1 P1 C8B C10B 83(3) . . . . ?
Ni1 N1 C14 C15 50.6(3) . . . . ?
Ni1 N1 C16 C17 -58.8(4) . . . . ?
Ni1 C2 C1 O1 -0.7(3) . . . . ?
Ni1 C2 C1 C6 -178.8(2) . . . . ?
Ni1 C2 C3 C4 177.9(2) . . . . ?
P1 O1 C1 C2 -11.4(3) . . . . ?
P1 O1 C1 C6 166.9(2) . . . . ?
O1 P1 C8A C10A -161.2(14) . . . . ?
O1 P1 C8A C9A 72.7(11) . . . . ?
O1 P1 C11 C12 47.6(3) . . . . ?
O1 P1 C11 C13 -77.3(2) . . . . ?
O1 P1 C8B C9B 80(2) . . . . ?
O1 P1 C8B C10B -155(2) . . . . ?
O1 C1 C6 C5 -176.9(2) . . . . ?
O2 C5 C4 C3 178.9(3) . . . . ?
C2 C1 C6 C5 1.2(4) . . . . ?
C1 C2 C3 C4 2.1(4) . . . . ?
C1 C6 C5 O2 -179.3(2) . . . . ?
C1 C6 C5 C4 0.8(4) . . . . ?
C6 C5 C4 C3 -1.3(4) . . . . ?
C5 C4 C3 C2 -0.3(4) . . . . ?
C3 C2 C1 O1 175.5(2) . . . . ?
C3 C2 C1 C6 -2.6(4) . . . . ?
C7 O2 C5 C6 -178.7(3) . . . . ?
C7 O2 C5 C4 1.2(4) . . . . ?
C14 N1 C16 C17 171.8(3) . . . . ?
C16 N1 C14 C15 178.1(3) . . . . ?
C8A P1 O1 C1 -106.8(7) . . . . ?
C8A P1 C11 C12 -53.6(7) . . . . ?
C8A P1 C11 C13 -178.5(6) . . . . ?
C11 P1 O1 C1 142.40(19) . . . . ?
C11 P1 C8A C10A -57.4(15) . . . . ?
C11 P1 C8A C9A 176.4(9) . . . . ?
C11 P1 C8B C9B -174.8(18) . . . . ?
C11 P1 C8B C10B -50(3) . . . . ?
C8B P1 O1 C1 -111.7(11) . . . . ?
C8B P1 C11 C12 -63.1(11) . . . . ?
C8B P1 C11 C13 172.1(11) . . . . ?
